data_4313914
loop_
_publ_author_name
'Cristina Tejel'
'Miguel A. Ciriano'
'Marta Millaruelo'
'Jos\'e A. L\'opez'
'Fernando J. Lahoz'
'Luis A. Oro'

_publ_contact_author_address
;
  Dr. Fernando J. Lahoz
  Departamento de Qu\'imica Inorg\'anica - I.C.M.A.
  Facultad de Ciencias
  Universidad de Zaragoza - C.S.I.C.
  50009 Zaragoza, Spain
;
_publ_contact_author_email lahoz@posta.unizar.es
_publ_contact_author_fax '+34 976 761187'
_publ_contact_author_name 'Dr. Fernando J. Lahoz'
_publ_contact_author_phone '+34 976 761147'
_publ_section_title
;
 Protonation Reactions of Dinuclear Pyrazolato Iridium(I) Complexes
;
_journal_name_full 'Inorganic Chemistry'
_journal_page_first 4750
_journal_page_last 4758
_journal_paper_doi 10.1021/ic034225x
_journal_volume 42
_journal_year 2003
_chemical_formula_moiety 'C44 H38 Cl2 Ir2 N4 O8 P2'
_chemical_formula_sum 'C44 H38 Cl2 Ir2 N4 O8 P2'
_chemical_formula_weight 1268.02
_chemical_name_systematic
; 
 ? 
;
_space_group_IT_number 2
_symmetry_cell_setting triclinic
_symmetry_space_group_name_Hall '-P 1'
_symmetry_space_group_name_H-M 'P -1'
_atom_sites_solution_hydrogens mixed
_atom_sites_solution_primary direct
_atom_sites_solution_secondary difmap
_audit_creation_method SHELXL-97
_cell_angle_alpha 70.9120(10)
_cell_angle_beta 88.7760(10)
_cell_angle_gamma 84.3340(10)
_cell_formula_units_Z 2
_cell_length_a 9.5095(6)
_cell_length_b 13.8588(9)
_cell_length_c 17.6696(12)
_cell_measurement_reflns_used 5141
_cell_measurement_temperature 173(2)
_cell_measurement_theta_max 27.4
_cell_measurement_theta_min 2.15
_cell_volume 2189.7(2)
_computing_cell_refinement 'SAINT+ v. 6.01 (Bruker AXS, 2000)'
_computing_data_collection 'SMART v. 5.611 (Bruker AXS, 2000)'
_computing_data_reduction 'SAINT+ v. 6.01 (Bruker AXS, 2000)'
_computing_molecular_graphics 'XP program, SHELXTL v6.10,Bruker2000'
_computing_publication_material 'XCIF program, SHELXTLv6.10,BrukerAXS'
_computing_structure_refinement 'SHELXL-97 (Sheldrick, 1997)'
_computing_structure_solution 'SHELXS-97 (Sheldrick, 1990)'
_diffrn_ambient_temperature 173(2)
_diffrn_detector_area_resol_mean 8.26
_diffrn_measured_fraction_theta_full 0.998
_diffrn_measured_fraction_theta_max 0.909
_diffrn_measurement_device_type 'Bruker SMART APEX CCD system'
_diffrn_measurement_method '\w rotations with narrow frames'
_diffrn_radiation_monochromator graphite
_diffrn_radiation_source 'normal-focus sealed tube'
_diffrn_radiation_type MoK\a
_diffrn_radiation_wavelength 0.71073
_diffrn_reflns_av_R_equivalents 0.0407
_diffrn_reflns_av_sigmaI/netI 0.0512
_diffrn_reflns_limit_h_max 12
_diffrn_reflns_limit_h_min -12
_diffrn_reflns_limit_k_max 17
_diffrn_reflns_limit_k_min -17
_diffrn_reflns_limit_l_max 23
_diffrn_reflns_limit_l_min -23
_diffrn_reflns_number 26900
_diffrn_reflns_theta_full 25.00
_diffrn_reflns_theta_max 28.71
_diffrn_reflns_theta_min 2.15
_diffrn_standards_decay_% 'no decay'
_exptl_absorpt_coefficient_mu 6.324
_exptl_absorpt_correction_T_max 0.7427
_exptl_absorpt_correction_T_min 0.2445
_exptl_absorpt_correction_type multi-scan
_exptl_absorpt_process_details
; SADABS: Area-Detector Absorption Correction. (1996)  Bruker-AXS 
  within SAINT+ package, v. 6.01.
;
_exptl_crystal_colour colourless
_exptl_crystal_density_diffrn 1.923
_exptl_crystal_density_method 'not measured'
_exptl_crystal_description plate
_exptl_crystal_F_000 1224
_exptl_crystal_size_max 0.31
_exptl_crystal_size_mid 0.16
_exptl_crystal_size_min 0.05
_refine_diff_density_max 1.563
_refine_diff_density_min -0.920
_refine_diff_density_rms 0.128
_refine_ls_extinction_method none
_refine_ls_goodness_of_fit_ref 0.931
_refine_ls_hydrogen_treatment mixed
_refine_ls_matrix_type full
_refine_ls_number_parameters 567
_refine_ls_number_reflns 10287
_refine_ls_number_restraints 2
_refine_ls_restrained_S_all 0.931
_refine_ls_R_factor_all 0.0380
_refine_ls_R_factor_gt 0.0288
_refine_ls_shift/su_max 0.001
_refine_ls_shift/su_mean 0.000
_refine_ls_structure_factor_coef Fsqd
_refine_ls_weighting_details 'calc w=1/[\s^2^(Fo^2^)+(0.0207P)^2^+0.0000P] where P=(Fo^2^+2Fc^2^)/3'
_refine_ls_weighting_scheme calc
_refine_ls_wR_factor_gt 0.0556
_refine_ls_wR_factor_ref 0.0575
_reflns_number_gt 8361
_reflns_number_total 10287
_reflns_threshold_expression >2sigma(I)
_cod_data_source_file ic034225xsi20030228_071656_2.cif
_cod_data_source_block compound9
_cod_depositor_comments
;
The following automatic conversions were performed:

'_symmetry_cell_setting' value 'Triclinic' changed to 'triclinic'
according to the built-in table from CIF Core dictionary named
'cif_core.dic' version 2.4.1 from 2010-06-29.

Automatic conversion script
Id: cif_fix_values 1646 2011-03-28 12:23:43Z adriana 
;
_cod_database_code 4313914

loop_
_symmetry_equiv_pos_as_xyz
'x, y, z'
'-x, -y, -z'

loop_
_atom_site_label
_atom_site_type_symbol
_atom_site_fract_x
_atom_site_fract_y
_atom_site_fract_z
_atom_site_U_iso_or_equiv
_atom_site_adp_type
_atom_site_occupancy
_atom_site_symmetry_multiplicity
_atom_site_calc_flag
_atom_site_refinement_flags
_atom_site_disorder_assembly
_atom_site_disorder_group
Ir1 Ir 0.165170(16) 0.439099(11) 0.362262(9) 0.01999(4) Uani 1 1 d D . .
Ir2 Ir 0.170250(16) 0.583911(11) 0.140832(9) 0.02105(5) Uani 1 1 d D . .
H1H H 0.291(4) 0.458(3) 0.310(2) 0.058(15) Uiso 1 1 d D . .
H2H H 0.296(4) 0.541(4) 0.197(3) 0.073(17) Uiso 1 1 d D . .
Cl1 Cl -0.04854(11) 0.39704(9) 0.44322(7) 0.0359(3) Uani 1 1 d . . .
Cl2 Cl -0.03383(12) 0.63882(8) 0.04657(6) 0.0341(3) Uani 1 1 d . . .
P1 P 0.26700(11) 0.28227(8) 0.42500(7) 0.0254(2) Uani 1 1 d . . .
P2 P 0.25872(11) 0.73477(8) 0.09056(6) 0.0229(2) Uani 1 1 d . . .
O1 O 0.3221(3) 0.5095(2) 0.47615(19) 0.0411(8) Uani 1 1 d . . .
O2 O 0.3293(4) 0.5065(3) 0.0202(2) 0.0529(10) Uani 1 1 d . . .
O3 O 0.3159(3) 0.2669(2) 0.51409(16) 0.0298(7) Uani 1 1 d . . .
O4 O 0.1658(3) 0.1948(2) 0.43447(18) 0.0344(7) Uani 1 1 d . . .
O5 O 0.4101(3) 0.2443(2) 0.39101(17) 0.0337(7) Uani 1 1 d . . .
O6 O 0.1485(3) 0.8321(2) 0.07535(16) 0.0242(6) Uani 1 1 d . . .
O7 O 0.3751(3) 0.7630(2) 0.14015(17) 0.0285(7) Uani 1 1 d . . .
O8 O 0.3261(3) 0.7463(2) 0.00506(16) 0.0293(7) Uani 1 1 d . . .
N1 N 0.0705(3) 0.3967(2) 0.27406(19) 0.0228(7) Uani 1 1 d . . .
N2 N 0.0848(3) 0.4438(2) 0.19356(19) 0.0216(7) Uani 1 1 d . . .
N3 N 0.0680(3) 0.5871(2) 0.30624(19) 0.0211(7) Uani 1 1 d . . .
N4 N 0.0558(3) 0.6344(2) 0.22480(18) 0.0203(7) Uani 1 1 d . . .
C1 C 0.2590(4) 0.4834(3) 0.4341(2) 0.0261(9) Uani 1 1 d . . .
C2 C 0.2714(5) 0.5353(3) 0.0669(3) 0.0328(10) Uani 1 1 d . . .
C3 C -0.0051(4) 0.3173(3) 0.2839(3) 0.0282(10) Uani 1 1 d . . .
H3 H -0.0313 0.2720 0.3341 0.034 Uiso 1 1 calc R . .
C4 C -0.0395(5) 0.3110(3) 0.2104(3) 0.0328(10) Uani 1 1 d . . .
H4 H -0.0914 0.2614 0.2000 0.039 Uiso 1 1 calc R . .
C5 C 0.0184(4) 0.3928(3) 0.1551(3) 0.0304(10) Uani 1 1 d . . .
H5 H 0.0118 0.4100 0.0986 0.036 Uiso 1 1 calc R . .
C6 C -0.0117(4) 0.6440(3) 0.3423(3) 0.0274(9) Uani 1 1 d . . .
H6 H -0.0216 0.6284 0.3986 0.033 Uiso 1 1 calc R . .
C7 C -0.0772(4) 0.7290(3) 0.2849(3) 0.0280(10) Uani 1 1 d . . .
H7 H -0.1394 0.7825 0.2933 0.034 Uiso 1 1 calc R . .
C8 C -0.0329(4) 0.7196(3) 0.2128(2) 0.0248(9) Uani 1 1 d . . .
H8 H -0.0612 0.7668 0.1618 0.030 Uiso 1 1 calc R . .
C9 C 0.4494(4) 0.2261(3) 0.5505(2) 0.0269(9) Uani 1 1 d . . .
C10 C 0.5651(4) 0.2785(3) 0.5255(3) 0.0317(10) Uani 1 1 d . . .
H10 H 0.5582 0.3411 0.4821 0.038 Uiso 1 1 calc R . .
C11 C 0.6920(5) 0.2387(4) 0.5647(3) 0.0366(11) Uani 1 1 d . . .
H11 H 0.7739 0.2739 0.5478 0.044 Uiso 1 1 calc R . .
C12 C 0.7014(5) 0.1488(4) 0.6279(3) 0.0382(12) Uani 1 1 d . . .
H12 H 0.7896 0.1215 0.6543 0.046 Uiso 1 1 calc R . .
C13 C 0.5826(5) 0.0981(4) 0.6531(3) 0.0367(11) Uani 1 1 d . . .
H13 H 0.5891 0.0362 0.6973 0.044 Uiso 1 1 calc R . .
C14 C 0.4545(4) 0.1363(3) 0.6146(3) 0.0313(10) Uani 1 1 d . . .
H14 H 0.3721 0.1019 0.6318 0.038 Uiso 1 1 calc R . .
C15 C 0.1807(4) 0.0990(3) 0.4962(3) 0.0302(10) Uani 1 1 d . . .
C16 C 0.2854(5) 0.0253(3) 0.4939(3) 0.0369(11) Uani 1 1 d . . .
H16 H 0.3499 0.0379 0.4507 0.044 Uiso 1 1 calc R . .
C17 C 0.2966(5) -0.0680(4) 0.5550(3) 0.0446(13) Uani 1 1 d . . .
H17 H 0.3701 -0.1194 0.5544 0.054 Uiso 1 1 calc R . .
C18 C 0.2029(6) -0.0861(4) 0.6158(3) 0.0519(14) Uani 1 1 d . . .
H18 H 0.2111 -0.1502 0.6578 0.062 Uiso 1 1 calc R . .
C19 C 0.0966(6) -0.0125(5) 0.6170(4) 0.0649(17) Uani 1 1 d . . .
H19 H 0.0304 -0.0259 0.6593 0.078 Uiso 1 1 calc R . .
C20 C 0.0855(5) 0.0815(4) 0.5564(3) 0.0516(14) Uani 1 1 d . . .
H20 H 0.0122 0.1330 0.5569 0.062 Uiso 1 1 calc R . .
C21 C 0.4391(4) 0.2691(3) 0.3086(3) 0.0281(10) Uani 1 1 d . . .
C22 C 0.3695(5) 0.2274(4) 0.2621(3) 0.0540(15) Uani 1 1 d . . .
H22 H 0.2981 0.1831 0.2841 0.065 Uiso 1 1 calc R . .
C23 C 0.4047(6) 0.2508(5) 0.1829(4) 0.0686(19) Uani 1 1 d . . .
H23 H 0.3570 0.2223 0.1498 0.082 Uiso 1 1 calc R . .
C24 C 0.5063(5) 0.3137(4) 0.1510(3) 0.0517(14) Uani 1 1 d . . .
H24 H 0.5293 0.3295 0.0960 0.062 Uiso 1 1 calc R . .
C25 C 0.5752(6) 0.3541(4) 0.1985(3) 0.0516(14) Uani 1 1 d . . .
H25 H 0.6473 0.3978 0.1766 0.062 Uiso 1 1 calc R . .
C26 C 0.5410(5) 0.3320(4) 0.2782(3) 0.0440(13) Uani 1 1 d . . .
H26 H 0.5883 0.3607 0.3114 0.053 Uiso 1 1 calc R . .
C27 C 0.1592(4) 0.9262(3) 0.0891(3) 0.0255(9) Uani 1 1 d . . .
C28 C 0.1619(4) 1.0134(3) 0.0230(3) 0.0311(10) Uani 1 1 d . . .
H28 H 0.1676 1.0088 -0.0295 0.037 Uiso 1 1 calc R . .
C29 C 0.1562(4) 1.1071(3) 0.0347(3) 0.0372(11) Uani 1 1 d . . .
H29 H 0.1575 1.1679 -0.0101 0.045 Uiso 1 1 calc R . .
C30 C 0.1485(4) 1.1134(4) 0.1105(3) 0.0413(13) Uani 1 1 d . . .
H30 H 0.1432 1.1786 0.1177 0.050 Uiso 1 1 calc R . .
C31 C 0.1484(5) 1.0263(4) 0.1758(3) 0.0389(12) Uani 1 1 d . . .
H31 H 0.1446 1.0314 0.2282 0.047 Uiso 1 1 calc R . .
C32 C 0.1537(4) 0.9301(3) 0.1658(3) 0.0322(10) Uani 1 1 d . . .
H32 H 0.1536 0.8693 0.2107 0.039 Uiso 1 1 calc R . .
C33 C 0.4816(4) 0.6910(3) 0.1874(3) 0.0283(10) Uani 1 1 d . . .
C34 C 0.5935(4) 0.6529(3) 0.1516(3) 0.0367(11) Uani 1 1 d . . .
H34 H 0.5989 0.6721 0.0949 0.044 Uiso 1 1 calc R . .
C35 C 0.6982(5) 0.5858(4) 0.2000(4) 0.0482(14) Uani 1 1 d . . .
H35 H 0.7766 0.5590 0.1763 0.058 Uiso 1 1 calc R . .
C36 C 0.6895(5) 0.5581(4) 0.2816(4) 0.0507(15) Uani 1 1 d . . .
H36 H 0.7607 0.5111 0.3145 0.061 Uiso 1 1 calc R . .
C37 C 0.5771(5) 0.5985(4) 0.3159(3) 0.0472(13) Uani 1 1 d . . .
H37 H 0.5726 0.5803 0.3726 0.057 Uiso 1 1 calc R . .
C38 C 0.4716(5) 0.6647(4) 0.2693(3) 0.0367(11) Uani 1 1 d . . .
H38 H 0.3935 0.6918 0.2931 0.044 Uiso 1 1 calc R . .
C39 C 0.3430(4) 0.8429(3) -0.0523(2) 0.0270(9) Uani 1 1 d . . .
C40 C 0.2445(5) 0.8819(4) -0.1137(3) 0.0372(11) Uani 1 1 d . . .
H40 H 0.1675 0.8444 -0.1165 0.045 Uiso 1 1 calc R . .
C41 C 0.2586(5) 0.9756(4) -0.1707(3) 0.0454(13) Uani 1 1 d . . .
H41 H 0.1915 1.0030 -0.2133 0.054 Uiso 1 1 calc R . .
C42 C 0.3705(5) 1.0296(4) -0.1659(3) 0.0451(13) Uani 1 1 d . . .
H42 H 0.3792 1.0951 -0.2044 0.054 Uiso 1 1 calc R . .
C43 C 0.4693(5) 0.9889(4) -0.1056(3) 0.0387(12) Uani 1 1 d . . .
H43 H 0.5470 1.0260 -0.1032 0.046 Uiso 1 1 calc R . .
C44 C 0.4570(4) 0.8948(3) -0.0484(3) 0.0304(10) Uani 1 1 d . . .
H44 H 0.5261 0.8663 -0.0070 0.036 Uiso 1 1 calc R . .

loop_
_atom_site_aniso_label
_atom_site_aniso_U_11
_atom_site_aniso_U_22
_atom_site_aniso_U_33
_atom_site_aniso_U_23
_atom_site_aniso_U_13
_atom_site_aniso_U_12
Ir1 0.02331(9) 0.01690(8) 0.01835(9) -0.00355(6) -0.00164(6) -0.00260(6)
Ir2 0.02642(9) 0.01621(8) 0.01925(9) -0.00397(7) 0.00185(6) -0.00275(6)
Cl1 0.0364(6) 0.0391(7) 0.0298(6) -0.0073(5) 0.0072(5) -0.0074(5)
Cl2 0.0446(6) 0.0275(6) 0.0285(6) -0.0076(5) -0.0111(5) 0.0017(5)
P1 0.0293(6) 0.0195(5) 0.0242(6) -0.0031(5) -0.0024(5) -0.0008(5)
P2 0.0265(6) 0.0182(5) 0.0224(6) -0.0040(4) 0.0014(4) -0.0039(4)
O1 0.049(2) 0.0362(19) 0.042(2) -0.0177(17) -0.0143(16) -0.0028(15)
O2 0.069(2) 0.043(2) 0.048(2) -0.0207(19) 0.0259(19) -0.0021(18)
O3 0.0301(16) 0.0312(17) 0.0240(16) -0.0049(13) -0.0051(13) 0.0033(13)
O4 0.0404(18) 0.0201(16) 0.0368(18) 0.0002(14) -0.0124(14) -0.0052(13)
O5 0.0350(17) 0.0315(17) 0.0287(17) -0.0050(14) -0.0017(14) 0.0078(14)
O6 0.0280(15) 0.0171(14) 0.0264(16) -0.0048(12) -0.0034(12) -0.0042(12)
O7 0.0264(15) 0.0235(16) 0.0353(17) -0.0086(14) -0.0062(13) -0.0028(12)
O8 0.0397(17) 0.0238(16) 0.0234(16) -0.0050(13) 0.0108(13) -0.0090(13)
N1 0.0262(18) 0.0192(17) 0.0232(19) -0.0062(15) -0.0006(14) -0.0056(14)
N2 0.0328(19) 0.0121(16) 0.0186(17) -0.0024(14) -0.0010(14) -0.0045(14)
N3 0.0264(18) 0.0168(17) 0.0194(18) -0.0049(14) -0.0017(14) -0.0013(14)
N4 0.0242(17) 0.0175(17) 0.0165(17) -0.0015(14) 0.0033(13) -0.0043(14)
C1 0.031(2) 0.020(2) 0.026(2) -0.0059(18) -0.0019(19) -0.0008(18)
C2 0.038(3) 0.024(2) 0.031(3) -0.002(2) 0.004(2) -0.006(2)
C3 0.034(2) 0.020(2) 0.029(2) -0.0029(19) -0.0009(19) -0.0106(18)
C4 0.044(3) 0.027(2) 0.031(3) -0.010(2) -0.004(2) -0.014(2)
C5 0.044(3) 0.027(2) 0.023(2) -0.0103(19) -0.005(2) -0.003(2)
C6 0.037(2) 0.023(2) 0.023(2) -0.0090(19) 0.0039(18) -0.0020(19)
C7 0.034(2) 0.018(2) 0.031(2) -0.0083(19) 0.0038(19) 0.0007(18)
C8 0.025(2) 0.018(2) 0.026(2) -0.0008(18) -0.0016(17) -0.0006(17)
C9 0.031(2) 0.024(2) 0.024(2) -0.0068(18) -0.0050(18) 0.0022(18)
C10 0.040(3) 0.024(2) 0.028(2) -0.0037(19) -0.003(2) -0.007(2)
C11 0.032(3) 0.043(3) 0.038(3) -0.015(2) 0.002(2) -0.010(2)
C12 0.027(2) 0.047(3) 0.039(3) -0.015(2) -0.006(2) 0.005(2)
C13 0.043(3) 0.033(3) 0.026(2) 0.000(2) -0.006(2) 0.008(2)
C14 0.031(2) 0.030(2) 0.027(2) -0.002(2) 0.0013(19) 0.0008(19)
C15 0.032(2) 0.017(2) 0.037(3) -0.0016(19) -0.005(2) -0.0054(18)
C16 0.042(3) 0.027(3) 0.041(3) -0.011(2) 0.005(2) -0.006(2)
C17 0.049(3) 0.022(2) 0.058(4) -0.009(2) -0.013(3) 0.007(2)
C18 0.061(4) 0.028(3) 0.053(4) 0.008(2) -0.010(3) -0.011(3)
C19 0.055(4) 0.061(4) 0.059(4) 0.006(3) 0.021(3) -0.009(3)
C20 0.036(3) 0.041(3) 0.066(4) -0.005(3) 0.011(3) 0.005(2)
C21 0.028(2) 0.026(2) 0.030(2) -0.010(2) -0.0012(19) 0.0052(18)
C22 0.049(3) 0.075(4) 0.057(4) -0.041(3) 0.020(3) -0.033(3)
C23 0.061(4) 0.114(6) 0.055(4) -0.055(4) 0.011(3) -0.033(4)
C24 0.054(3) 0.057(4) 0.042(3) -0.017(3) 0.015(3) 0.006(3)
C25 0.061(4) 0.039(3) 0.056(4) -0.016(3) 0.022(3) -0.015(3)
C26 0.047(3) 0.044(3) 0.050(3) -0.024(3) 0.010(2) -0.018(2)
C27 0.022(2) 0.020(2) 0.034(2) -0.0087(19) -0.0028(18) -0.0019(17)
C28 0.029(2) 0.027(2) 0.035(3) -0.006(2) -0.0038(19) -0.0015(19)
C29 0.032(3) 0.023(2) 0.049(3) -0.002(2) -0.006(2) 0.0002(19)
C30 0.028(2) 0.023(2) 0.076(4) -0.021(3) -0.006(2) 0.000(2)
C31 0.039(3) 0.041(3) 0.044(3) -0.023(3) 0.000(2) -0.007(2)
C32 0.032(2) 0.029(2) 0.035(3) -0.009(2) 0.002(2) -0.005(2)
C33 0.025(2) 0.021(2) 0.037(3) -0.006(2) -0.0046(19) -0.0048(18)
C34 0.034(3) 0.032(3) 0.042(3) -0.008(2) 0.005(2) -0.009(2)
C35 0.022(2) 0.037(3) 0.085(4) -0.020(3) -0.001(3) -0.002(2)
C36 0.039(3) 0.035(3) 0.071(4) -0.006(3) -0.027(3) -0.004(2)
C37 0.055(3) 0.039(3) 0.043(3) -0.006(3) -0.016(3) -0.011(3)
C38 0.040(3) 0.037(3) 0.036(3) -0.015(2) -0.005(2) -0.004(2)
C39 0.034(2) 0.026(2) 0.019(2) -0.0044(18) 0.0069(18) -0.0063(19)
C40 0.036(3) 0.046(3) 0.032(3) -0.012(2) 0.001(2) -0.016(2)
C41 0.054(3) 0.049(3) 0.026(3) -0.001(2) -0.007(2) -0.005(3)
C42 0.055(3) 0.038(3) 0.030(3) 0.007(2) 0.006(2) -0.006(2)
C43 0.035(3) 0.036(3) 0.041(3) -0.005(2) 0.009(2) -0.016(2)
C44 0.026(2) 0.033(3) 0.029(2) -0.005(2) 0.0013(18) -0.0047(19)

loop_
_atom_type_symbol
_atom_type_description
_atom_type_scat_dispersion_real
_atom_type_scat_dispersion_imag
_atom_type_scat_source
C C 0.0033 0.0016 'International Tables Vol C Tables 4.2.6.8 and 6.1.1.4'
H H 0.0000 0.0000 'International Tables Vol C Tables 4.2.6.8 and 6.1.1.4'
N N 0.0061 0.0033 'International Tables Vol C Tables 4.2.6.8 and 6.1.1.4'
O O 0.0106 0.0060 'International Tables Vol C Tables 4.2.6.8 and 6.1.1.4'
P P 0.1023 0.0942 'International Tables Vol C Tables 4.2.6.8 and 6.1.1.4'
Cl Cl 0.1484 0.1585 'International Tables Vol C Tables 4.2.6.8 and 6.1.1.4'
Ir Ir -1.4442 7.9887 'International Tables Vol C Tables 4.2.6.8 and 6.1.1.4'

loop_
_geom_angle_atom_site_label_1
_geom_angle_atom_site_label_2
_geom_angle_atom_site_label_3
_geom_angle
_geom_angle_site_symmetry_1
_geom_angle_site_symmetry_3
_geom_angle_publ_flag
C1 Ir1 N1 175.17(15) . . ?
C1 Ir1 N3 91.29(15) . . ?
N1 Ir1 N3 86.92(12) . . ?
C1 Ir1 P1 87.63(13) . . ?
N1 Ir1 P1 94.25(9) . . ?
N3 Ir1 P1 178.45(9) . . ?
C1 Ir1 Cl1 96.42(13) . . ?
N1 Ir1 Cl1 88.05(9) . . ?
N3 Ir1 Cl1 89.20(9) . . ?
P1 Ir1 Cl1 89.81(4) . . ?
C1 Ir1 H1H 88.2(17) . . ?
N1 Ir1 H1H 87.4(17) . . ?
N3 Ir1 H1H 92.8(18) . . ?
P1 Ir1 H1H 88.3(18) . . ?
Cl1 Ir1 H1H 175.0(17) . . ?
C2 Ir2 N4 178.53(15) . . ?
C2 Ir2 N2 92.28(16) . . ?
N4 Ir2 N2 86.26(12) . . ?
C2 Ir2 P2 90.48(13) . . ?
N4 Ir2 P2 90.98(9) . . ?
N2 Ir2 P2 177.04(9) . . ?
C2 Ir2 Cl2 89.24(14) . . ?
N4 Ir2 Cl2 90.86(9) . . ?
N2 Ir2 Cl2 88.48(9) . . ?
P2 Ir2 Cl2 92.62(4) . . ?
C2 Ir2 H2H 86.9(19) . . ?
N4 Ir2 H2H 92.9(19) . . ?
N2 Ir2 H2H 87.7(19) . . ?
P2 Ir2 H2H 91.3(19) . . ?
Cl2 Ir2 H2H 174.5(19) . . ?
O4 P1 O5 105.16(17) . . ?
O4 P1 O3 104.40(16) . . ?
O5 P1 O3 100.08(15) . . ?
O4 P1 Ir1 113.41(12) . . ?
O5 P1 Ir1 118.96(12) . . ?
O3 P1 Ir1 113.07(12) . . ?
O6 P2 O7 100.06(15) . . ?
O6 P2 O8 104.55(15) . . ?
O7 P2 O8 105.67(15) . . ?
O6 P2 Ir2 115.47(11) . . ?
O7 P2 Ir2 119.08(11) . . ?
O8 P2 Ir2 110.49(11) . . ?
C9 O3 P1 128.0(3) . . ?
C15 O4 P1 123.5(3) . . ?
C21 O5 P1 123.6(3) . . ?
C27 O6 P2 130.6(2) . . ?
C33 O7 P2 124.0(3) . . ?
C39 O8 P2 122.3(3) . . ?
C3 N1 N2 107.6(3) . . ?
C3 N1 Ir1 127.9(3) . . ?
N2 N1 Ir1 124.3(2) . . ?
C5 N2 N1 108.2(3) . . ?
C5 N2 Ir2 126.0(3) . . ?
N1 N2 Ir2 125.2(2) . . ?
C6 N3 N4 108.5(3) . . ?
C6 N3 Ir1 125.8(3) . . ?
N4 N3 Ir1 124.9(2) . . ?
C8 N4 N3 106.8(3) . . ?
C8 N4 Ir2 128.7(3) . . ?
N3 N4 Ir2 124.3(2) . . ?
O1 C1 Ir1 176.7(4) . . ?
O2 C2 Ir2 177.8(4) . . ?
N1 C3 C4 110.0(4) . . ?
N1 C3 H3 125.0 . . ?
C4 C3 H3 125.0 . . ?
C3 C4 C5 104.7(4) . . ?
C3 C4 H4 127.6 . . ?
C5 C4 H4 127.6 . . ?
N2 C5 C4 109.5(4) . . ?
N2 C5 H5 125.3 . . ?
C4 C5 H5 125.3 . . ?
N3 C6 C7 109.2(4) . . ?
N3 C6 H6 125.4 . . ?
C7 C6 H6 125.4 . . ?
C8 C7 C6 105.1(4) . . ?
C8 C7 H7 127.4 . . ?
C6 C7 H7 127.4 . . ?
N4 C8 C7 110.3(4) . . ?
N4 C8 H8 124.8 . . ?
C7 C8 H8 124.8 . . ?
C10 C9 C14 122.4(4) . . ?
C10 C9 O3 120.1(4) . . ?
C14 C9 O3 117.3(4) . . ?
C9 C10 C11 118.5(4) . . ?
C9 C10 H10 120.7 . . ?
C11 C10 H10 120.7 . . ?
C12 C11 C10 120.6(4) . . ?
C12 C11 H11 119.7 . . ?
C10 C11 H11 119.7 . . ?
C11 C12 C13 119.9(4) . . ?
C11 C12 H12 120.1 . . ?
C13 C12 H12 120.1 . . ?
C12 C13 C14 120.6(4) . . ?
C12 C13 H13 119.7 . . ?
C14 C13 H13 119.7 . . ?
C13 C14 C9 118.0(4) . . ?
C13 C14 H14 121.0 . . ?
C9 C14 H14 121.0 . . ?
C20 C15 C16 121.2(4) . . ?
C20 C15 O4 118.1(4) . . ?
C16 C15 O4 120.7(4) . . ?
C15 C16 C17 119.3(4) . . ?
C15 C16 H16 120.4 . . ?
C17 C16 H16 120.4 . . ?
C18 C17 C16 120.1(5) . . ?
C18 C17 H17 120.0 . . ?
C16 C17 H17 120.0 . . ?
C17 C18 C19 120.3(5) . . ?
C17 C18 H18 119.9 . . ?
C19 C18 H18 119.9 . . ?
C18 C19 C20 120.0(5) . . ?
C18 C19 H19 120.0 . . ?
C20 C19 H19 120.0 . . ?
C15 C20 C19 119.2(5) . . ?
C15 C20 H20 120.4 . . ?
C19 C20 H20 120.4 . . ?
C26 C21 C22 121.5(4) . . ?
C26 C21 O5 118.0(4) . . ?
C22 C21 O5 120.5(4) . . ?
C21 C22 C23 118.4(5) . . ?
C21 C22 H22 120.8 . . ?
C23 C22 H22 120.8 . . ?
C24 C23 C22 121.3(5) . . ?
C24 C23 H23 119.4 . . ?
C22 C23 H23 119.4 . . ?
C23 C24 C25 119.4(5) . . ?
C23 C24 H24 120.3 . . ?
C25 C24 H24 120.3 . . ?
C24 C25 C26 120.3(5) . . ?
C24 C25 H25 119.8 . . ?
C26 C25 H25 119.8 . . ?
C21 C26 C25 119.1(5) . . ?
C21 C26 H26 120.4 . . ?
C25 C26 H26 120.4 . . ?
C32 C27 C28 122.1(4) . . ?
C32 C27 O6 120.1(4) . . ?
C28 C27 O6 117.6(4) . . ?
C29 C28 C27 118.6(4) . . ?
C29 C28 H28 120.7 . . ?
C27 C28 H28 120.7 . . ?
C30 C29 C28 120.6(4) . . ?
C30 C29 H29 119.7 . . ?
C28 C29 H29 119.7 . . ?
C29 C30 C31 120.5(4) . . ?
C29 C30 H30 119.8 . . ?
C31 C30 H30 119.8 . . ?
C30 C31 C32 120.3(5) . . ?
C30 C31 H31 119.8 . . ?
C32 C31 H31 119.8 . . ?
C27 C32 C31 118.0(4) . . ?
C27 C32 H32 121.0 . . ?
C31 C32 H32 121.0 . . ?
C34 C33 C38 121.8(4) . . ?
C34 C33 O7 120.4(4) . . ?
C38 C33 O7 117.7(4) . . ?
C33 C34 C35 118.6(5) . . ?
C33 C34 H34 120.7 . . ?
C35 C34 H34 120.7 . . ?
C36 C35 C34 120.4(5) . . ?
C36 C35 H35 119.8 . . ?
C34 C35 H35 119.8 . . ?
C35 C36 C37 119.8(5) . . ?
C35 C36 H36 120.1 . . ?
C37 C36 H36 120.1 . . ?
C38 C37 C36 120.9(5) . . ?
C38 C37 H37 119.6 . . ?
C36 C37 H37 119.6 . . ?
C37 C38 C33 118.4(5) . . ?
C37 C38 H38 120.8 . . ?
C33 C38 H38 120.8 . . ?
C44 C39 C40 121.1(4) . . ?
C44 C39 O8 120.7(4) . . ?
C40 C39 O8 118.2(4) . . ?
C41 C40 C39 119.5(4) . . ?
C41 C40 H40 120.3 . . ?
C39 C40 H40 120.3 . . ?
C40 C41 C42 119.8(5) . . ?
C40 C41 H41 120.1 . . ?
C42 C41 H41 120.1 . . ?
C43 C42 C41 120.1(5) . . ?
C43 C42 H42 119.9 . . ?
C41 C42 H42 119.9 . . ?
C42 C43 C44 120.7(4) . . ?
C42 C43 H43 119.6 . . ?
C44 C43 H43 119.6 . . ?
C39 C44 C43 118.7(4) . . ?
C39 C44 H44 120.6 . . ?
C43 C44 H44 120.6 . . ?

loop_
_geom_bond_atom_site_label_1
_geom_bond_atom_site_label_2
_geom_bond_distance
_geom_bond_site_symmetry_2
_geom_bond_publ_flag
Ir1 C1 1.858(4) . ?
Ir1 N1 2.086(3) . ?
Ir1 N3 2.092(3) . ?
Ir1 P1 2.2238(11) . ?
Ir1 Cl1 2.4659(11) . ?
Ir1 H1H 1.48(3) . ?
Ir2 C2 1.866(5) . ?
Ir2 N4 2.082(3) . ?
Ir2 N2 2.096(3) . ?
Ir2 P2 2.2290(10) . ?
Ir2 Cl2 2.4773(11) . ?
Ir2 H2H 1.52(3) . ?
P1 O4 1.586(3) . ?
P1 O5 1.588(3) . ?
P1 O3 1.591(3) . ?
P2 O6 1.577(3) . ?
P2 O7 1.580(3) . ?
P2 O8 1.594(3) . ?
O1 C1 1.130(5) . ?
O2 C2 1.138(5) . ?
O3 C9 1.415(4) . ?
O4 C15 1.413(5) . ?
O5 C21 1.411(5) . ?
O6 C27 1.416(4) . ?
O7 C33 1.417(5) . ?
O8 C39 1.411(5) . ?
N1 C3 1.335(5) . ?
N1 N2 1.367(4) . ?
N2 C5 1.334(5) . ?
N3 C6 1.340(5) . ?
N3 N4 1.374(4) . ?
N4 C8 1.342(5) . ?
C3 C4 1.377(6) . ?
C3 H3 0.9500 . ?
C4 C5 1.385(6) . ?
C4 H4 0.9500 . ?
C5 H5 0.9500 . ?
C6 C7 1.381(5) . ?
C6 H6 0.9500 . ?
C7 C8 1.375(6) . ?
C7 H7 0.9500 . ?
C8 H8 0.9500 . ?
C9 C10 1.364(6) . ?
C9 C14 1.379(5) . ?
C10 C11 1.377(6) . ?
C10 H10 0.9500 . ?
C11 C12 1.371(6) . ?
C11 H11 0.9500 . ?
C12 C13 1.378(6) . ?
C12 H12 0.9500 . ?
C13 C14 1.378(6) . ?
C13 H13 0.9500 . ?
C14 H14 0.9500 . ?
C15 C20 1.357(6) . ?
C15 C16 1.364(6) . ?
C16 C17 1.384(6) . ?
C16 H16 0.9500 . ?
C17 C18 1.355(7) . ?
C17 H17 0.9500 . ?
C18 C19 1.368(7) . ?
C18 H18 0.9500 . ?
C19 C20 1.386(7) . ?
C19 H19 0.9500 . ?
C20 H20 0.9500 . ?
C21 C26 1.351(6) . ?
C21 C22 1.361(6) . ?
C22 C23 1.372(7) . ?
C22 H22 0.9500 . ?
C23 C24 1.354(7) . ?
C23 H23 0.9500 . ?
C24 C25 1.360(7) . ?
C24 H24 0.9500 . ?
C25 C26 1.380(7) . ?
C25 H25 0.9500 . ?
C26 H26 0.9500 . ?
C27 C32 1.374(6) . ?
C27 C28 1.381(6) . ?
C28 C29 1.376(6) . ?
C28 H28 0.9500 . ?
C29 C30 1.369(7) . ?
C29 H29 0.9500 . ?
C30 C31 1.371(7) . ?
C30 H30 0.9500 . ?
C31 C32 1.397(6) . ?
C31 H31 0.9500 . ?
C32 H32 0.9500 . ?
C33 C34 1.374(6) . ?
C33 C38 1.377(6) . ?
C34 C35 1.386(6) . ?
C34 H34 0.9500 . ?
C35 C36 1.369(7) . ?
C35 H35 0.9500 . ?
C36 C37 1.378(7) . ?
C36 H36 0.9500 . ?
C37 C38 1.374(6) . ?
C37 H37 0.9500 . ?
C38 H38 0.9500 . ?
C39 C44 1.374(6) . ?
C39 C40 1.381(6) . ?
C40 C41 1.376(6) . ?
C40 H40 0.9500 . ?
C41 C42 1.379(7) . ?
C41 H41 0.9500 . ?
C42 C43 1.371(6) . ?
C42 H42 0.9500 . ?
C43 C44 1.378(6) . ?
C43 H43 0.9500 . ?
C44 H44 0.9500 . ?

loop_
_geom_torsion_atom_site_label_1
_geom_torsion_atom_site_label_2
_geom_torsion_atom_site_label_3
_geom_torsion_atom_site_label_4
_geom_torsion
_geom_torsion_site_symmetry_1
_geom_torsion_site_symmetry_2
_geom_torsion_site_symmetry_3
_geom_torsion_site_symmetry_4
_geom_torsion_publ_flag
C1 Ir1 P1 O4 140.93(18) . . . . ?
N1 Ir1 P1 O4 -43.53(16) . . . . ?
N3 Ir1 P1 O4 95(3) . . . . ?
Cl1 Ir1 P1 O4 44.50(14) . . . . ?
C1 Ir1 P1 O5 -94.65(19) . . . . ?
N1 Ir1 P1 O5 80.90(16) . . . . ?
N3 Ir1 P1 O5 -141(3) . . . . ?
Cl1 Ir1 P1 O5 168.92(14) . . . . ?
C1 Ir1 P1 O3 22.31(17) . . . . ?
N1 Ir1 P1 O3 -162.15(15) . . . . ?
N3 Ir1 P1 O3 -24(3) . . . . ?
Cl1 Ir1 P1 O3 -74.12(12) . . . . ?
C2 Ir2 P2 O6 134.17(18) . . . . ?
N4 Ir2 P2 O6 -46.00(15) . . . . ?
N2 Ir2 P2 O6 -66.8(17) . . . . ?
Cl2 Ir2 P2 O6 44.90(12) . . . . ?
C2 Ir2 P2 O7 -106.74(19) . . . . ?
N4 Ir2 P2 O7 73.10(15) . . . . ?
N2 Ir2 P2 O7 52.3(17) . . . . ?
Cl2 Ir2 P2 O7 164.00(13) . . . . ?
C2 Ir2 P2 O8 15.80(18) . . . . ?
N4 Ir2 P2 O8 -164.37(15) . . . . ?
N2 Ir2 P2 O8 174.8(17) . . . . ?
Cl2 Ir2 P2 O8 -73.46(12) . . . . ?
O4 P1 O3 C9 106.2(3) . . . . ?
O5 P1 O3 C9 -2.4(4) . . . . ?
Ir1 P1 O3 C9 -130.1(3) . . . . ?
O5 P1 O4 C15 74.6(3) . . . . ?
O3 P1 O4 C15 -30.3(4) . . . . ?
Ir1 P1 O4 C15 -153.8(3) . . . . ?
O4 P1 O5 C21 91.3(3) . . . . ?
O3 P1 O5 C21 -160.7(3) . . . . ?
Ir1 P1 O5 C21 -37.1(4) . . . . ?
O7 P2 O6 C27 9.8(4) . . . . ?
O8 P2 O6 C27 -99.4(3) . . . . ?
Ir2 P2 O6 C27 139.0(3) . . . . ?
O6 P2 O7 C33 162.9(3) . . . . ?
O8 P2 O7 C33 -88.8(3) . . . . ?
Ir2 P2 O7 C33 36.1(3) . . . . ?
O6 P2 O8 C39 31.8(3) . . . . ?
O7 P2 O8 C39 -73.3(3) . . . . ?
Ir2 P2 O8 C39 156.6(3) . . . . ?
C1 Ir1 N1 C3 161.6(17) . . . . ?
N3 Ir1 N1 C3 -130.0(3) . . . . ?
P1 Ir1 N1 C3 48.9(3) . . . . ?
Cl1 Ir1 N1 C3 -40.7(3) . . . . ?
C1 Ir1 N1 N2 -13.6(19) . . . . ?
N3 Ir1 N1 N2 54.7(3) . . . . ?
P1 Ir1 N1 N2 -126.3(3) . . . . ?
Cl1 Ir1 N1 N2 144.0(3) . . . . ?
C3 N1 N2 C5 -0.2(4) . . . . ?
Ir1 N1 N2 C5 175.9(3) . . . . ?
C3 N1 N2 Ir2 171.6(3) . . . . ?
Ir1 N1 N2 Ir2 -12.3(4) . . . . ?
C2 Ir2 N2 C5 -51.8(3) . . . . ?
N4 Ir2 N2 C5 128.4(3) . . . . ?
P2 Ir2 N2 C5 149.2(16) . . . . ?
Cl2 Ir2 N2 C5 37.4(3) . . . . ?
C2 Ir2 N2 N1 137.9(3) . . . . ?
N4 Ir2 N2 N1 -42.0(3) . . . . ?
P2 Ir2 N2 N1 -21(2) . . . . ?
Cl2 Ir2 N2 N1 -132.9(3) . . . . ?
C1 Ir1 N3 C6 -56.2(3) . . . . ?
N1 Ir1 N3 C6 128.3(3) . . . . ?
P1 Ir1 N3 C6 -10(4) . . . . ?
Cl1 Ir1 N3 C6 40.2(3) . . . . ?
C1 Ir1 N3 N4 135.4(3) . . . . ?
N1 Ir1 N3 N4 -40.1(3) . . . . ?
P1 Ir1 N3 N4 -179(100) . . . . ?
Cl1 Ir1 N3 N4 -128.2(3) . . . . ?
C6 N3 N4 C8 -0.5(4) . . . . ?
Ir1 N3 N4 C8 169.5(2) . . . . ?
C6 N3 N4 Ir2 175.1(3) . . . . ?
Ir1 N3 N4 Ir2 -14.9(4) . . . . ?
C2 Ir2 N4 C8 -134(6) . . . . ?
N2 Ir2 N4 C8 -128.8(3) . . . . ?
P2 Ir2 N4 C8 52.2(3) . . . . ?
Cl2 Ir2 N4 C8 -40.4(3) . . . . ?
C2 Ir2 N4 N3 51(6) . . . . ?
N2 Ir2 N4 N3 56.6(3) . . . . ?
P2 Ir2 N4 N3 -122.3(3) . . . . ?
Cl2 Ir2 N4 N3 145.0(3) . . . . ?
N1 Ir1 C1 O1 -45(8) . . . . ?
N3 Ir1 C1 O1 -113(6) . . . . ?
P1 Ir1 C1 O1 68(6) . . . . ?
Cl1 Ir1 C1 O1 158(6) . . . . ?
N4 Ir2 C2 O2 89(12) . . . . ?
N2 Ir2 C2 O2 84(10) . . . . ?
P2 Ir2 C2 O2 -97(10) . . . . ?
Cl2 Ir2 C2 O2 -4(10) . . . . ?
N2 N1 C3 C4 0.7(5) . . . . ?
Ir1 N1 C3 C4 -175.2(3) . . . . ?
N1 C3 C4 C5 -0.9(5) . . . . ?
N1 N2 C5 C4 -0.4(5) . . . . ?
Ir2 N2 C5 C4 -172.1(3) . . . . ?
C3 C4 C5 N2 0.8(5) . . . . ?
N4 N3 C6 C7 0.2(4) . . . . ?
Ir1 N3 C6 C7 -169.8(3) . . . . ?
N3 C6 C7 C8 0.2(5) . . . . ?
N3 N4 C8 C7 0.7(4) . . . . ?
Ir2 N4 C8 C7 -174.6(3) . . . . ?
C6 C7 C8 N4 -0.6(5) . . . . ?
P1 O3 C9 C10 67.7(5) . . . . ?
P1 O3 C9 C14 -116.6(4) . . . . ?
C14 C9 C10 C11 1.7(7) . . . . ?
O3 C9 C10 C11 177.1(4) . . . . ?
C9 C10 C11 C12 -0.6(7) . . . . ?
C10 C11 C12 C13 -0.6(7) . . . . ?
C11 C12 C13 C14 0.7(7) . . . . ?
C12 C13 C14 C9 0.3(7) . . . . ?
C10 C9 C14 C13 -1.5(7) . . . . ?
O3 C9 C14 C13 -177.1(4) . . . . ?
P1 O4 C15 C20 106.7(4) . . . . ?
P1 O4 C15 C16 -75.3(5) . . . . ?
C20 C15 C16 C17 -1.6(7) . . . . ?
O4 C15 C16 C17 -179.6(4) . . . . ?
C15 C16 C17 C18 1.1(7) . . . . ?
C16 C17 C18 C19 0.2(8) . . . . ?
C17 C18 C19 C20 -0.8(9) . . . . ?
C16 C15 C20 C19 1.0(8) . . . . ?
O4 C15 C20 C19 179.0(5) . . . . ?
C18 C19 C20 C15 0.3(9) . . . . ?
P1 O5 C21 C26 111.7(4) . . . . ?
P1 O5 C21 C22 -70.6(5) . . . . ?
C26 C21 C22 C23 -0.1(8) . . . . ?
O5 C21 C22 C23 -177.7(5) . . . . ?
C21 C22 C23 C24 0.0(9) . . . . ?
C22 C23 C24 C25 0.3(9) . . . . ?
C23 C24 C25 C26 -0.6(8) . . . . ?
C22 C21 C26 C25 -0.2(8) . . . . ?
O5 C21 C26 C25 177.4(4) . . . . ?
C24 C25 C26 C21 0.6(8) . . . . ?
P2 O6 C27 C32 -74.0(5) . . . . ?
P2 O6 C27 C28 111.8(4) . . . . ?
C32 C27 C28 C29 -1.3(6) . . . . ?
O6 C27 C28 C29 172.8(4) . . . . ?
C27 C28 C29 C30 0.2(6) . . . . ?
C28 C29 C30 C31 0.9(7) . . . . ?
C29 C30 C31 C32 -1.1(7) . . . . ?
C28 C27 C32 C31 1.1(6) . . . . ?
O6 C27 C32 C31 -172.8(4) . . . . ?
C30 C31 C32 C27 0.1(6) . . . . ?
P2 O7 C33 C34 73.5(5) . . . . ?
P2 O7 C33 C38 -109.3(4) . . . . ?
C38 C33 C34 C35 0.3(7) . . . . ?
O7 C33 C34 C35 177.4(4) . . . . ?
C33 C34 C35 C36 0.3(7) . . . . ?
C34 C35 C36 C37 -1.2(7) . . . . ?
C35 C36 C37 C38 1.5(8) . . . . ?
C36 C37 C38 C33 -0.9(7) . . . . ?
C34 C33 C38 C37 0.0(7) . . . . ?
O7 C33 C38 C37 -177.2(4) . . . . ?
P2 O8 C39 C44 82.2(4) . . . . ?
P2 O8 C39 C40 -99.8(4) . . . . ?
C44 C39 C40 C41 -1.7(7) . . . . ?
O8 C39 C40 C41 -179.7(4) . . . . ?
C39 C40 C41 C42 -0.2(7) . . . . ?
C40 C41 C42 C43 1.6(8) . . . . ?
C41 C42 C43 C44 -1.1(7) . . . . ?
C40 C39 C44 C43 2.1(7) . . . . ?
O8 C39 C44 C43 -179.9(4) . . . . ?
C42 C43 C44 C39 -0.7(7) . . . . ?
